data_4060722
loop_
_publ_author_name
'D\'iez-Barra, E.'
'Guerra, J.'
'L\'opez-Solera, Isabel'
'Merino, S.'
'Rodr\'iguez-L\'opez, J.'
'S\'anchez-Verd\'u, P.'
'Tejeda, J.'

_publ_section_title
;
Novel Chiral and Achiral NCN Pincer Complexes Based on 1,3-Bis(1,2,4-triazol-
1-ylmethyl)benzene
;
_journal_name_full Organometallics
_journal_year 2003
_chemical_formula_sum 'C80 H100 N12 O6.5 Sm2'
_chemical_formula_weight 1634.42
_space_group_IT_number 2
_symmetry_cell_setting triclinic
_symmetry_space_group_name_Hall '-P 1'
_symmetry_space_group_name_H-M 'P -1'
_cell_angle_alpha 80.7450(10)
_cell_angle_beta 72.2360(10)
_cell_angle_gamma 88.9190(10)
_cell_formula_units_Z 2
_cell_length_a 12.7933(9)
_cell_length_b 16.9239(12)
_cell_length_c 18.9680(14)
_cell_measurement_temperature 203(2)
_cell_volume 3858.1(5)
_diffrn_ambient_temperature 203(2)
_exptl_crystal_density_diffrn 1.407
_cod_depositor_comments
;
The following automatic conversions were performed:
'_symmetry_cell_setting' value 'Triclinic' changed to 'triclinic'
according to '/home/saulius/struct/CIF-dictionaries/cif_core.dic'
dictionary named 'cif_core.dic' version 2.4.1 from 2010-06-29.

Automatic conversion script
Id: cif_fix_enum 1527 2010-12-29 10:47:43Z saulius 
;
_cod_original_formula_sum 'C80 H100 N12 O6.50 Sm2'
_cod_database_code 4060722

loop_
_symmetry_equiv_pos_as_xyz
'x, y, z'
'-x, -y, -z'

loop_
_atom_site_label
_atom_site_type_symbol
_atom_site_fract_x
_atom_site_fract_y
_atom_site_fract_z
_atom_site_U_iso_or_equiv
_atom_site_adp_type
_atom_site_occupancy
_atom_site_symmetry_multiplicity
_atom_site_calc_flag
_atom_site_refinement_flags
_atom_site_disorder_assembly
_atom_site_disorder_group
Sm1 Sm 0.514369(19) 0.713712(13) 0.262616(12) 0.02747(7) Uani 1 1 d . . .
Sm2 Sm 0.470236(19) 0.214198(13) 0.249461(12) 0.02853(7) Uani 1 1 d . . .
N1 N 0.4250(4) 0.8117(3) 0.3456(2) 0.0350(9) Uani 1 1 d . . .
N2 N 0.6149(3) 0.7329(2) 0.3559(2) 0.0301(8) Uani 1 1 d . . .
N3 N 0.6778(3) 0.6267(2) 0.2629(2) 0.0326(9) Uani 1 1 d . . .
N4 N 0.5479(4) 0.6204(2) 0.1698(2) 0.0342(9) Uani 1 1 d . . .
N5 N 0.6519(4) 0.8213(3) 0.1844(2) 0.0367(9) Uani 1 1 d . . .
N6 N 0.4527(3) 0.7990(2) 0.1590(2) 0.0307(8) Uani 1 1 d . . .
N7 N 0.3181(3) 0.6940(2) 0.2647(2) 0.0321(8) Uani 1 1 d . . .
N8 N 0.4095(4) 0.6086(3) 0.3680(2) 0.0367(9) Uani 1 1 d . . .
N9 N 0.6300(4) 0.2842(3) 0.1504(2) 0.0404(10) Uani 1 1 d . . .
N10 N 0.4291(3) 0.2613(2) 0.1281(2) 0.0305(8) Uani 1 1 d . . .
N11 N 0.2785(3) 0.1824(2) 0.2482(2) 0.0314(8) Uani 1 1 d . . .
N12 N 0.3489(4) 0.1455(3) 0.3739(2) 0.0348(9) Uani 1 1 d . . .
O1 O 0.4847(4) 0.0926(2) 0.1900(2) 0.0488(10) Uani 1 1 d . . .
O2 O 0.6121(3) 0.1242(3) 0.2847(3) 0.0562(11) Uani 1 1 d . . .
O3 O 0.5540(4) 0.2913(2) 0.3229(2) 0.0503(10) Uani 1 1 d . . .
O4 O 0.3689(3) 0.3362(2) 0.2710(2) 0.0408(8) Uani 1 1 d . . .
C1 C 0.3391(4) 0.8591(3) 0.3557(3) 0.0398(11) Uani 1 1 d . . .
H1A H 0.2875 0.8602 0.3293 0.048 Uiso 1 1 calc R . .
C2 C 0.3347(5) 0.9070(3) 0.4104(3) 0.0454(13) Uani 1 1 d . . .
H2A H 0.2813 0.9444 0.4274 0.055 Uiso 1 1 calc R . .
C3 C 0.4254(5) 0.8877(3) 0.4339(3) 0.0473(14) Uani 1 1 d . . .
H3A H 0.4461 0.9097 0.4703 0.057 Uiso 1 1 calc R . .
C4 C 0.4811(5) 0.8285(3) 0.3931(3) 0.0368(11) Uani 1 1 d . . .
C5 C 0.5770(4) 0.7872(3) 0.3973(3) 0.0349(11) Uani 1 1 d . . .
H5A H 0.6135 0.7994 0.4306 0.042 Uiso 1 1 calc R . .
C6 C 0.7074(4) 0.6888(3) 0.3604(2) 0.0314(10) Uani 1 1 d . . .
C7 C 0.7669(4) 0.6971(3) 0.4100(3) 0.0356(10) Uani 1 1 d . . .
H7A H 0.7464 0.7360 0.4416 0.043 Uiso 1 1 calc R . .
C8 C 0.8556(4) 0.6492(3) 0.4139(3) 0.0368(11) Uani 1 1 d . . .
C9 C 0.8862(4) 0.5925(3) 0.3672(3) 0.0380(11) Uani 1 1 d . . .
C10 C 0.8289(4) 0.5844(3) 0.3164(3) 0.0359(10) Uani 1 1 d . . .
H10A H 0.8507 0.5460 0.2846 0.043 Uiso 1 1 calc R . .
C11 C 0.7397(4) 0.6323(3) 0.3119(2) 0.0302(9) Uani 1 1 d . . .
C12 C 0.9157(5) 0.6601(4) 0.4688(3) 0.0495(14) Uani 1 1 d . . .
H12A H 0.9753 0.6230 0.4642 0.074 Uiso 1 1 calc R . .
H12B H 0.8653 0.6497 0.5194 0.074 Uiso 1 1 calc R . .
H12C H 0.9452 0.7146 0.4582 0.074 Uiso 1 1 calc R . .
C13 C 0.9796(5) 0.5357(4) 0.3705(3) 0.0504(14) Uani 1 1 d . . .
H13A H 1.0114 0.5476 0.4081 0.076 Uiso 1 1 calc R . .
H13B H 1.0356 0.5427 0.3219 0.076 Uiso 1 1 calc R . .
H13C H 0.9512 0.4808 0.3835 0.076 Uiso 1 1 calc R . .
C14 C 0.7011(5) 0.5775(3) 0.2139(3) 0.0380(11) Uani 1 1 d . . .
H14A H 0.7622 0.5449 0.2103 0.046 Uiso 1 1 calc R . .
C15 C 0.6366(4) 0.5728(3) 0.1666(3) 0.0346(11) Uani 1 1 d . . .
C16 C 0.6485(6) 0.5241(3) 0.1109(3) 0.0480(14) Uani 1 1 d . . .
H16A H 0.7023 0.4859 0.0977 0.058 Uiso 1 1 calc R . .
C17 C 0.5650(6) 0.5438(3) 0.0799(3) 0.0481(14) Uani 1 1 d . . .
H17A H 0.5509 0.5218 0.0411 0.058 Uiso 1 1 calc R . .
C18 C 0.5060(5) 0.6022(3) 0.1172(3) 0.0402(12) Uani 1 1 d . . .
H18A H 0.4443 0.6263 0.1069 0.048 Uiso 1 1 calc R . .
C19 C 0.7522(5) 0.8489(4) 0.1795(3) 0.0443(12) Uani 1 1 d . . .
H19A H 0.7883 0.8329 0.2156 0.053 Uiso 1 1 calc R . .
C20 C 0.7963(5) 0.9044(4) 0.1140(3) 0.0501(14) Uani 1 1 d . . .
H20A H 0.8647 0.9319 0.0989 0.060 Uiso 1 1 calc R . .
C21 C 0.7192(5) 0.9109(3) 0.0762(3) 0.0447(13) Uani 1 1 d . . .
H21A H 0.7246 0.9434 0.0300 0.054 Uiso 1 1 calc R . .
C22 C 0.6310(4) 0.8589(3) 0.1204(3) 0.0360(11) Uani 1 1 d . . .
C23 C 0.5288(4) 0.8456(3) 0.1089(3) 0.0353(10) Uani 1 1 d . . .
H23A H 0.5159 0.8706 0.0646 0.042 Uiso 1 1 calc R . .
C24 C 0.3479(4) 0.7867(3) 0.1511(3) 0.0299(9) Uani 1 1 d . . .
C25 C 0.3105(4) 0.8268(3) 0.0939(3) 0.0352(10) Uani 1 1 d . . .
H25A H 0.3570 0.8657 0.0573 0.042 Uiso 1 1 calc R . .
C26 C 0.2059(4) 0.8113(3) 0.0886(3) 0.0376(11) Uani 1 1 d . . .
C27 C 0.1373(4) 0.7539(3) 0.1431(3) 0.0408(12) Uani 1 1 d . . .
C28 C 0.1739(4) 0.7156(3) 0.2014(3) 0.0382(11) Uani 1 1 d . . .
H28A H 0.1272 0.6771 0.2383 0.046 Uiso 1 1 calc R . .
C29 C 0.2768(4) 0.7319(3) 0.2074(3) 0.0320(10) Uani 1 1 d . . .
C30 C 0.1704(5) 0.8569(4) 0.0250(3) 0.0535(15) Uani 1 1 d . . .
H30A H 0.0966 0.8392 0.0295 0.080 Uiso 1 1 calc R . .
H30B H 0.2204 0.8469 -0.0225 0.080 Uiso 1 1 calc R . .
H30C H 0.1715 0.9137 0.0271 0.080 Uiso 1 1 calc R . .
C31 C 0.0256(5) 0.7306(4) 0.1391(4) 0.0577(16) Uani 1 1 d . . .
H31A H 0.0130 0.7615 0.0948 0.086 Uiso 1 1 calc R . .
H31B H -0.0310 0.7414 0.1836 0.086 Uiso 1 1 calc R . .
H31C H 0.0232 0.6739 0.1362 0.086 Uiso 1 1 calc R . .
C32 C 0.2537(5) 0.6577(3) 0.3288(3) 0.0400(11) Uani 1 1 d . . .
H32A H 0.1772 0.6612 0.3394 0.048 Uiso 1 1 calc R . .
C33 C 0.2974(5) 0.6132(3) 0.3826(3) 0.0394(11) Uani 1 1 d . . .
C34 C 0.2428(6) 0.5653(4) 0.4517(3) 0.0539(16) Uani 1 1 d . . .
H34A H 0.1666 0.5588 0.4750 0.065 Uiso 1 1 calc R . .
C35 C 0.3243(6) 0.5298(4) 0.4782(3) 0.0540(16) Uani 1 1 d . . .
H35A H 0.3146 0.4929 0.5226 0.065 Uiso 1 1 calc R . .
C36 C 0.4231(5) 0.5589(3) 0.4266(3) 0.0460(13) Uani 1 1 d . . .
H36A H 0.4921 0.5453 0.4321 0.055 Uiso 1 1 calc R . .
C37 C 0.7370(5) 0.3027(4) 0.1395(4) 0.0508(14) Uani 1 1 d . . .
H37A H 0.7707 0.2956 0.1776 0.061 Uiso 1 1 calc R . .
C38 C 0.7904(5) 0.3336(3) 0.0646(3) 0.0490(14) Uani 1 1 d . . .
H38A H 0.8648 0.3501 0.0438 0.059 Uiso 1 1 calc R . .
C39 C 0.7136(5) 0.3355(3) 0.0268(3) 0.0457(13) Uani 1 1 d . . .
H39A H 0.7251 0.3537 -0.0246 0.055 Uiso 1 1 calc R . .
C40 C 0.6147(4) 0.3046(3) 0.0805(3) 0.0346(10) Uani 1 1 d . . .
C41 C 0.5122(4) 0.2928(3) 0.0715(3) 0.0343(10) Uani 1 1 d . . .
H41A H 0.5029 0.3077 0.0240 0.041 Uiso 1 1 calc R . .
C42 C 0.3261(4) 0.2455(3) 0.1189(2) 0.0305(9) Uani 1 1 d . . .
C43 C 0.2985(4) 0.2687(3) 0.0534(3) 0.0355(11) Uani 1 1 d . . .
H43A H 0.3492 0.3002 0.0124 0.043 Uiso 1 1 calc R . .
C44 C 0.1987(4) 0.2470(3) 0.0467(3) 0.0373(11) Uani 1 1 d . . .
C45 C 0.1229(5) 0.1990(3) 0.1076(3) 0.0411(12) Uani 1 1 d . . .
C46 C 0.1493(4) 0.1773(3) 0.1735(3) 0.0401(12) Uani 1 1 d . . .
H46A H 0.0988 0.1451 0.2142 0.048 Uiso 1 1 calc R . .
C47 C 0.2477(4) 0.2014(3) 0.1816(2) 0.0308(10) Uani 1 1 d . . .
C48 C 0.1715(5) 0.2754(4) -0.0257(3) 0.0480(14) Uani 1 1 d . . .
H48A H 0.0991 0.2549 -0.0211 0.072 Uiso 1 1 calc R . .
H48B H 0.2254 0.2560 -0.0670 0.072 Uiso 1 1 calc R . .
H48C H 0.1728 0.3335 -0.0353 0.072 Uiso 1 1 calc R . .
C49 C 0.0170(5) 0.1706(4) 0.1009(4) 0.0626(18) Uani 1 1 d . . .
H49A H 0.0112 0.1927 0.0518 0.094 Uiso 1 1 calc R . .
H49B H -0.0437 0.1882 0.1394 0.094 Uiso 1 1 calc R . .
H49C H 0.0148 0.1126 0.1072 0.094 Uiso 1 1 calc R . .
C50 C 0.2080(4) 0.1516(3) 0.3112(3) 0.0346(10) Uani 1 1 d . . .
H50A H 0.1349 0.1416 0.3136 0.042 Uiso 1 1 calc R . .
C51 C 0.2414(4) 0.1330(3) 0.3767(3) 0.0330(10) Uani 1 1 d . . .
C52 C 0.1774(5) 0.1025(3) 0.4497(3) 0.0418(12) Uani 1 1 d . . .
H52A H 0.1017 0.0899 0.4661 0.050 Uiso 1 1 calc R . .
C53 C 0.2479(5) 0.0945(4) 0.4934(3) 0.0471(14) Uani 1 1 d . . .
H53A H 0.2295 0.0748 0.5451 0.057 Uiso 1 1 calc R . .
C54 C 0.3505(5) 0.1212(3) 0.4457(3) 0.0421(12) Uani 1 1 d . . .
H54A H 0.4137 0.1225 0.4610 0.051 Uiso 1 1 calc R . .
C55 C 0.4227(6) 0.0202(3) 0.2269(3) 0.0535(16) Uani 1 1 d . . .
H55A H 0.3752 0.0265 0.2770 0.064 Uiso 1 1 calc R . .
H55B H 0.4716 -0.0241 0.2319 0.064 Uiso 1 1 calc R . .
C56 C 0.3561(7) 0.0050(4) 0.1786(5) 0.069(2) Uani 1 1 d . . .
H56A H 0.2832 0.0276 0.1951 0.083 Uiso 1 1 calc R . .
H56B H 0.3475 -0.0525 0.1793 0.083 Uiso 1 1 calc R . .
C57 C 0.4215(10) 0.0469(5) 0.1006(4) 0.097(4) Uani 1 1 d . . .
H57A H 0.4424 0.0085 0.0654 0.116 Uiso 1 1 calc R . .
H57B H 0.3787 0.0889 0.0814 0.116 Uiso 1 1 calc R . .
C58 C 0.5197(8) 0.0817(4) 0.1111(4) 0.090(3) Uani 1 1 d . . .
H58A H 0.5810 0.0453 0.1011 0.109 Uiso 1 1 calc R . .
H58B H 0.5422 0.1331 0.0778 0.109 Uiso 1 1 calc R . .
C59 C 0.5938(7) 0.0539(5) 0.3400(5) 0.091(3) Uani 1 1 d . . .
H59A H 0.5217 0.0293 0.3475 0.109 Uiso 1 1 calc R . .
H59B H 0.5958 0.0674 0.3879 0.109 Uiso 1 1 calc R . .
C60 C 0.6789(9) -0.0005(6) 0.3138(7) 0.137(6) Uani 1 1 d . . .
H60A H 0.6987 -0.0315 0.3560 0.165 Uiso 1 1 calc R . .
H60B H 0.6550 -0.0378 0.2868 0.165 Uiso 1 1 calc R . .
C61 C 0.7701(8) 0.0488(6) 0.2647(7) 0.111(4) Uani 1 1 d . . .
H61A H 0.8110 0.0220 0.2230 0.133 Uiso 1 1 calc R . .
H61B H 0.8201 0.0613 0.2919 0.133 Uiso 1 1 calc R . .
C62 C 0.7220(8) 0.1205(7) 0.2379(8) 0.147(6) Uani 1 1 d . . .
H62A H 0.7648 0.1677 0.2384 0.177 Uiso 1 1 calc R . .
H62B H 0.7227 0.1201 0.1861 0.177 Uiso 1 1 calc R . .
C63 C 0.5649(11) 0.2643(5) 0.3958(5) 0.113(4) Uani 1 1 d . . .
H63A H 0.6217 0.2242 0.3928 0.135 Uiso 1 1 calc R . .
H63B H 0.4954 0.2398 0.4300 0.135 Uiso 1 1 calc R . .
C64 C 0.5951(11) 0.3334(5) 0.4235(5) 0.116(4) Uani 1 1 d . . .
H64A H 0.6493 0.3192 0.4501 0.139 Uiso 1 1 calc R . .
H64B H 0.5304 0.3541 0.4576 0.139 Uiso 1 1 calc R . .
C65 C 0.6432(8) 0.3945(5) 0.3539(4) 0.083(3) Uani 1 1 d . . .
H65A H 0.6288 0.4490 0.3647 0.099 Uiso 1 1 calc R . .
H65B H 0.7227 0.3888 0.3337 0.099 Uiso 1 1 calc R . .
C66 C 0.5880(8) 0.3766(4) 0.3022(5) 0.080(2) Uani 1 1 d . . .
H66A H 0.6375 0.3875 0.2507 0.095 Uiso 1 1 calc R . .
H66B H 0.5236 0.4099 0.3055 0.095 Uiso 1 1 calc R . .
C67 C 0.2885(7) 0.3464(4) 0.3419(4) 0.074(2) Uani 1 1 d . . .
H67A H 0.3243 0.3457 0.3809 0.089 Uiso 1 1 calc R . .
H67B H 0.2322 0.3032 0.3581 0.089 Uiso 1 1 calc R . .
C68 C 0.2393(7) 0.4239(4) 0.3286(4) 0.081(3) Uani 1 1 d . . .
H68A H 0.2268 0.4514 0.3719 0.097 Uiso 1 1 calc R . .
H68B H 0.1689 0.4167 0.3195 0.097 Uiso 1 1 calc R . .
C69 C 0.3207(6) 0.4716(4) 0.2599(4) 0.0625(18) Uani 1 1 d . . .
H69A H 0.2832 0.5091 0.2315 0.075 Uiso 1 1 calc R . .
H69B H 0.3742 0.5014 0.2738 0.075 Uiso 1 1 calc R . .
C70 C 0.3748(6) 0.4078(4) 0.2157(3) 0.0594(18) Uani 1 1 d . . .
H70A H 0.3360 0.3985 0.1803 0.071 Uiso 1 1 calc R . .
H70B H 0.4514 0.4234 0.1874 0.071 Uiso 1 1 calc R . .
O5 O -0.0279(11) 0.4565(9) 0.1898(7) 0.150(6) Uiso 0.50 1 d PG . .
C71 C 0.0847(13) 0.4448(10) 0.1828(7) 0.172(12) Uiso 0.50 1 d PG . .
H71A H 0.1096 0.4799 0.2113 0.207 Uiso 0.50 1 calc PR . .
H71B H 0.0956 0.3891 0.2026 0.207 Uiso 0.50 1 calc PR . .
C72 C 0.1455(9) 0.4629(9) 0.1055(8) 0.085(5) Uiso 0.50 1 d PG . .
H72A H 0.1851 0.4159 0.0887 0.102 Uiso 0.50 1 calc PR . .
H72B H 0.1992 0.5067 0.0973 0.102 Uiso 0.50 1 calc PR . .
C73 C 0.0704(13) 0.4859(10) 0.0648(6) 0.151(10) Uiso 0.50 1 d PG . .
H73A H 0.0743 0.4498 0.0286 0.181 Uiso 0.50 1 calc PR . .
H73B H 0.0884 0.5406 0.0372 0.181 Uiso 0.50 1 calc PR . .
C74 C -0.0368(10) 0.4819(10) 0.1168(9) 0.103(6) Uiso 0.50 1 d PG . .
H74A H -0.0837 0.4439 0.1053 0.123 Uiso 0.50 1 calc PR . .
H74B H -0.0697 0.5347 0.1140 0.123 Uiso 0.50 1 calc PR . .
O6 O 0.9123(7) 0.1782(4) 0.3449(4) 0.154(3) Uiso 1 1 d G . .
C75 C 0.8728(7) 0.1559(4) 0.4241(4) 0.105(3) Uiso 1 1 d G . .
H75A H 0.7955 0.1381 0.4397 0.126 Uiso 1 1 calc R . .
H75B H 0.9151 0.1117 0.4405 0.126 Uiso 1 1 calc R . .
C76 C 0.8842(7) 0.2237(5) 0.4569(3) 0.108(3) Uiso 1 1 d G . .
H76A H 0.9319 0.2117 0.4887 0.130 Uiso 1 1 calc R . .
H76B H 0.8123 0.2381 0.4880 0.130 Uiso 1 1 calc R . .
C77 C 0.9308(8) 0.2880(4) 0.3979(5) 0.126(4) Uiso 1 1 d G . .
H77A H 0.8810 0.3329 0.4010 0.151 Uiso 1 1 calc R . .
H77B H 1.0006 0.3065 0.4018 0.151 Uiso 1 1 calc R . .
C78 C 0.9482(7) 0.2599(5) 0.3287(3) 0.121(4) Uiso 1 1 d G . .
H78A H 1.0263 0.2651 0.2998 0.145 Uiso 1 1 calc R . .
H78B H 0.9066 0.2914 0.2990 0.145 Uiso 1 1 calc R . .
O7 O 0.9344(6) 0.0114(3) 0.7211(4) 0.129(3) Uiso 1 1 d G . .
C79 C 0.9781(7) 0.0609(4) 0.7597(3) 0.136(4) Uiso 1 1 d G . .
H79A H 0.9219 0.0696 0.8060 0.163 Uiso 1 1 calc R . .
H79B H 1.0403 0.0353 0.7729 0.163 Uiso 1 1 calc R . .
C80 C 1.0129(6) 0.1352(4) 0.7115(4) 0.100(3) Uiso 1 1 d G . .
H80A H 1.0917 0.1448 0.7020 0.119 Uiso 1 1 calc R . .
H80B H 0.9732 0.1791 0.7350 0.119 Uiso 1 1 calc R . .
C81 C 0.9907(6) 0.1316(3) 0.6432(3) 0.075(2) Uiso 1 1 d G . .
H81A H 0.9405 0.1738 0.6342 0.090 Uiso 1 1 calc R . .
H81B H 1.0589 0.1395 0.6012 0.090 Uiso 1 1 calc R . .
C82 C 0.9421(6) 0.0551(4) 0.6491(3) 0.097(3) Uiso 1 1 d G . .
H82A H 0.9874 0.0267 0.6099 0.117 Uiso 1 1 calc R . .
H82B H 0.8689 0.0609 0.6429 0.117 Uiso 1 1 calc R . .

loop_
_atom_site_aniso_label
_atom_site_aniso_U_11
_atom_site_aniso_U_22
_atom_site_aniso_U_33
_atom_site_aniso_U_23
_atom_site_aniso_U_13
_atom_site_aniso_U_12
Sm1 0.02794(13) 0.02994(13) 0.02637(12) -0.00609(9) -0.01027(9) 0.00174(9)
Sm2 0.02918(14) 0.02814(13) 0.02856(12) -0.00460(9) -0.00930(10) 0.00133(10)
N1 0.035(2) 0.037(2) 0.033(2) -0.0076(16) -0.0100(17) 0.0026(18)
N2 0.032(2) 0.032(2) 0.0298(18) -0.0067(15) -0.0124(16) 0.0035(16)
N3 0.035(2) 0.033(2) 0.0320(19) -0.0065(15) -0.0129(17) 0.0037(17)
N4 0.039(2) 0.036(2) 0.0295(19) -0.0069(16) -0.0119(17) 0.0032(18)
N5 0.036(2) 0.039(2) 0.038(2) -0.0097(17) -0.0128(18) -0.0030(18)
N6 0.033(2) 0.032(2) 0.0310(19) -0.0067(15) -0.0141(16) 0.0030(17)
N7 0.033(2) 0.032(2) 0.0319(19) -0.0045(15) -0.0112(17) -0.0019(17)
N8 0.041(2) 0.037(2) 0.032(2) -0.0024(16) -0.0121(18) -0.0017(19)
N9 0.030(2) 0.046(3) 0.043(2) -0.0003(19) -0.0109(19) -0.0055(19)
N10 0.033(2) 0.030(2) 0.0290(18) -0.0043(15) -0.0099(16) 0.0008(16)
N11 0.031(2) 0.031(2) 0.0300(18) -0.0021(15) -0.0086(16) 0.0013(16)
N12 0.037(2) 0.038(2) 0.0317(19) -0.0065(16) -0.0126(17) 0.0020(18)
O1 0.055(3) 0.0335(19) 0.054(2) -0.0142(16) -0.0079(19) 0.0001(18)
O2 0.042(2) 0.048(2) 0.076(3) -0.001(2) -0.019(2) 0.0113(19)
O3 0.069(3) 0.041(2) 0.050(2) -0.0066(17) -0.032(2) -0.008(2)
O4 0.046(2) 0.0309(18) 0.0418(19) -0.0085(14) -0.0070(16) 0.0061(16)
C1 0.035(3) 0.044(3) 0.039(3) -0.006(2) -0.009(2) 0.009(2)
C2 0.046(3) 0.041(3) 0.045(3) -0.010(2) -0.007(2) 0.012(3)
C3 0.063(4) 0.046(3) 0.040(3) -0.019(2) -0.021(3) 0.019(3)
C4 0.045(3) 0.036(3) 0.032(2) -0.0068(19) -0.013(2) 0.007(2)
C5 0.041(3) 0.037(3) 0.033(2) -0.0097(19) -0.018(2) 0.007(2)
C6 0.029(2) 0.033(2) 0.029(2) -0.0001(17) -0.0085(18) 0.0017(19)
C7 0.035(3) 0.040(3) 0.035(2) -0.008(2) -0.015(2) 0.000(2)
C8 0.032(3) 0.043(3) 0.037(2) 0.000(2) -0.016(2) -0.002(2)
C9 0.032(3) 0.036(3) 0.044(3) 0.003(2) -0.013(2) 0.002(2)
C10 0.032(3) 0.037(3) 0.038(2) -0.0019(19) -0.011(2) 0.001(2)
C11 0.029(2) 0.030(2) 0.032(2) -0.0031(17) -0.0113(19) -0.0006(18)
C12 0.045(3) 0.066(4) 0.045(3) -0.005(3) -0.026(3) -0.002(3)
C13 0.033(3) 0.057(4) 0.060(3) 0.003(3) -0.019(3) 0.005(3)
C14 0.039(3) 0.035(3) 0.042(3) -0.010(2) -0.014(2) 0.008(2)
C15 0.045(3) 0.030(2) 0.029(2) -0.0076(17) -0.011(2) 0.004(2)
C16 0.070(4) 0.040(3) 0.038(3) -0.015(2) -0.019(3) 0.011(3)
C17 0.071(4) 0.044(3) 0.037(3) -0.011(2) -0.024(3) -0.004(3)
C18 0.052(3) 0.038(3) 0.034(2) -0.006(2) -0.019(2) -0.003(2)
C19 0.033(3) 0.054(3) 0.051(3) -0.014(3) -0.017(2) -0.004(2)
C20 0.038(3) 0.050(3) 0.063(4) -0.007(3) -0.016(3) -0.009(3)
C21 0.035(3) 0.039(3) 0.052(3) 0.002(2) -0.007(2) -0.001(2)
C22 0.034(3) 0.034(3) 0.038(2) -0.0019(19) -0.009(2) 0.001(2)
C23 0.037(3) 0.032(2) 0.037(2) -0.0018(19) -0.013(2) 0.005(2)
C24 0.031(2) 0.029(2) 0.035(2) -0.0114(18) -0.0161(19) 0.0063(19)
C25 0.040(3) 0.035(3) 0.036(2) -0.0106(19) -0.017(2) 0.007(2)
C26 0.043(3) 0.039(3) 0.041(3) -0.015(2) -0.025(2) 0.009(2)
C27 0.036(3) 0.044(3) 0.051(3) -0.015(2) -0.022(2) 0.007(2)
C28 0.028(3) 0.046(3) 0.044(3) -0.010(2) -0.015(2) -0.002(2)
C29 0.032(3) 0.032(2) 0.037(2) -0.0109(18) -0.015(2) 0.0052(19)
C30 0.058(4) 0.057(4) 0.060(4) -0.007(3) -0.041(3) 0.005(3)
C31 0.040(3) 0.081(5) 0.062(4) -0.017(3) -0.029(3) -0.004(3)
C32 0.035(3) 0.042(3) 0.044(3) -0.009(2) -0.013(2) -0.003(2)
C33 0.043(3) 0.040(3) 0.034(2) -0.004(2) -0.010(2) -0.010(2)
C34 0.053(4) 0.069(4) 0.036(3) 0.004(3) -0.012(3) -0.027(3)
C35 0.066(4) 0.060(4) 0.036(3) 0.011(2) -0.023(3) -0.026(3)
C36 0.057(4) 0.046(3) 0.039(3) -0.003(2) -0.022(3) -0.004(3)
C37 0.034(3) 0.053(3) 0.063(4) 0.002(3) -0.019(3) -0.004(3)
C38 0.034(3) 0.044(3) 0.062(4) -0.011(3) -0.003(3) -0.002(2)
C39 0.040(3) 0.044(3) 0.045(3) -0.009(2) 0.001(2) -0.005(2)
C40 0.033(3) 0.031(2) 0.035(2) -0.0038(18) -0.003(2) -0.003(2)
C41 0.036(3) 0.036(3) 0.028(2) -0.0028(18) -0.0061(19) 0.000(2)
C42 0.031(2) 0.031(2) 0.031(2) -0.0057(17) -0.0122(19) 0.0032(19)
C43 0.044(3) 0.036(3) 0.028(2) -0.0043(18) -0.013(2) 0.001(2)
C44 0.042(3) 0.038(3) 0.036(2) -0.007(2) -0.017(2) 0.006(2)
C45 0.037(3) 0.047(3) 0.044(3) -0.005(2) -0.021(2) 0.002(2)
C46 0.034(3) 0.049(3) 0.037(2) -0.003(2) -0.013(2) 0.001(2)
C47 0.034(3) 0.032(2) 0.026(2) -0.0050(17) -0.0088(18) 0.0023(19)
C48 0.058(4) 0.053(3) 0.042(3) -0.004(2) -0.030(3) 0.003(3)
C49 0.048(4) 0.076(5) 0.067(4) 0.009(3) -0.033(3) -0.013(3)
C50 0.029(2) 0.040(3) 0.034(2) -0.0051(19) -0.010(2) 0.002(2)
C51 0.036(3) 0.032(2) 0.030(2) -0.0039(18) -0.009(2) 0.002(2)
C52 0.038(3) 0.052(3) 0.030(2) -0.003(2) -0.004(2) -0.002(2)
C53 0.056(4) 0.058(3) 0.024(2) -0.006(2) -0.008(2) 0.000(3)
C54 0.049(3) 0.048(3) 0.033(2) -0.009(2) -0.016(2) 0.000(3)
C55 0.076(5) 0.033(3) 0.043(3) -0.006(2) -0.005(3) -0.002(3)
C56 0.075(5) 0.047(4) 0.100(6) -0.038(4) -0.035(4) 0.008(3)
C57 0.194(12) 0.054(4) 0.066(5) -0.029(4) -0.068(6) 0.034(6)
C58 0.131(8) 0.035(3) 0.061(4) -0.010(3) 0.039(5) 0.003(4)
C59 0.074(6) 0.098(6) 0.076(5) 0.018(5) -0.006(4) 0.036(5)
C60 0.094(8) 0.094(7) 0.157(10) 0.050(7) 0.022(7) 0.050(6)
C61 0.069(6) 0.078(6) 0.163(10) 0.004(6) -0.018(6) 0.028(5)
C62 0.055(6) 0.117(8) 0.201(13) 0.068(8) 0.012(7) 0.037(6)
C63 0.218(13) 0.069(5) 0.083(6) 0.006(4) -0.099(8) -0.038(7)
C64 0.209(13) 0.077(6) 0.077(6) -0.005(5) -0.067(7) -0.053(7)
C65 0.110(7) 0.073(5) 0.077(5) -0.016(4) -0.043(5) -0.024(5)
C66 0.113(7) 0.050(4) 0.089(5) -0.006(4) -0.051(5) -0.029(4)
C67 0.070(5) 0.055(4) 0.075(5) -0.020(3) 0.017(4) 0.011(4)
C68 0.084(6) 0.043(4) 0.087(5) -0.014(3) 0.015(4) 0.016(4)
C69 0.075(5) 0.033(3) 0.074(4) -0.012(3) -0.015(4) 0.008(3)
C70 0.077(5) 0.043(3) 0.052(3) -0.007(3) -0.011(3) 0.019(3)

loop_
_geom_bond_atom_site_label_1
_geom_bond_atom_site_label_2
_geom_bond_distance
_geom_bond_site_symmetry_2
_geom_bond_publ_flag
Sm1 N4 2.487(4) . ?
Sm1 N1 2.491(4) . ?
Sm1 N5 2.504(4) . ?
Sm1 N8 2.504(4) . ?
Sm1 N7 2.526(4) . ?
Sm1 N3 2.536(4) . ?
Sm1 N2 2.545(4) . ?
Sm1 N6 2.561(4) . ?
Sm2 O4 2.441(3) . ?
Sm2 N9 2.478(4) . ?
Sm2 O1 2.479(4) . ?
Sm2 N12 2.507(4) . ?
Sm2 O3 2.517(4) . ?
Sm2 N10 2.519(4) . ?
Sm2 O2 2.523(4) . ?
Sm2 N11 2.529(4) . ?
N1 C1 1.333(6) . ?
N1 C4 1.375(7) . ?
N2 C5 1.297(6) . ?
N2 C6 1.404(6) . ?
N3 C14 1.310(6) . ?
N3 C11 1.407(6) . ?
N4 C18 1.345(6) . ?
N4 C15 1.371(6) . ?
N5 C19 1.346(7) . ?
N5 C22 1.376(6) . ?
N6 C23 1.302(6) . ?
N6 C24 1.416(6) . ?
N7 C32 1.304(6) . ?
N7 C29 1.409(6) . ?
N8 C36 1.336(6) . ?
N8 C33 1.377(7) . ?
N9 C37 1.355(7) . ?
N9 C40 1.386(6) . ?
N10 C41 1.307(6) . ?
N10 C42 1.416(6) . ?
N11 C50 1.294(6) . ?
N11 C47 1.423(6) . ?
N12 C54 1.364(6) . ?
N12 C51 1.379(7) . ?
O1 C55 1.429(7) . ?
O1 C58 1.465(8) . ?
O2 C62 1.421(10) . ?
O2 C59 1.426(8) . ?
O3 C63 1.432(8) . ?
O3 C66 1.472(7) . ?
O4 C70 1.456(7) . ?
O4 C67 1.456(7) . ?
C1 C2 1.404(8) . ?
C2 C3 1.381(8) . ?
C3 C4 1.413(7) . ?
C4 C5 1.417(7) . ?
C6 C11 1.403(6) . ?
C6 C7 1.404(7) . ?
C7 C8 1.397(7) . ?
C8 C9 1.381(7) . ?
C8 C12 1.505(7) . ?
C9 C10 1.399(7) . ?
C9 C13 1.530(7) . ?
C10 C11 1.402(7) . ?
C14 C15 1.403(7) . ?
C15 C16 1.413(7) . ?
C16 C17 1.381(9) . ?
C17 C18 1.385(8) . ?
C19 C20 1.400(8) . ?
C20 C21 1.379(8) . ?
C21 C22 1.404(7) . ?
C22 C23 1.417(7) . ?
C24 C25 1.392(6) . ?
C24 C29 1.395(7) . ?
C25 C26 1.405(7) . ?
C26 C27 1.392(8) . ?
C26 C30 1.509(7) . ?
C27 C28 1.392(7) . ?
C27 C31 1.518(8) . ?
C28 C29 1.392(7) . ?
C32 C33 1.417(7) . ?
C33 C34 1.410(7) . ?
C34 C35 1.377(9) . ?
C35 C36 1.383(8) . ?
C37 C38 1.393(8) . ?
C38 C39 1.380(9) . ?
C39 C40 1.408(7) . ?
C40 C41 1.395(7) . ?
C42 C43 1.389(6) . ?
C42 C47 1.411(6) . ?
C43 C44 1.384(7) . ?
C44 C45 1.406(8) . ?
C44 C48 1.520(7) . ?
C45 C46 1.385(7) . ?
C45 C49 1.493(8) . ?
C46 C47 1.391(7) . ?
C50 C51 1.421(7) . ?
C51 C52 1.395(7) . ?
C52 C53 1.391(8) . ?
C53 C54 1.382(8) . ?
C55 C56 1.480(10) . ?
C56 C57 1.524(12) . ?
C57 C58 1.478(14) . ?
C59 C60 1.435(11) . ?
C60 C61 1.432(13) . ?
C61 C62 1.441(11) . ?
C63 C64 1.460(11) . ?
C64 C65 1.509(11) . ?
C65 C66 1.442(10) . ?
C67 C68 1.462(10) . ?
C68 C69 1.516(10) . ?
C69 C70 1.503(8) . ?
O5 C71 1.4200 . ?
O5 C74 1.4200 . ?
C71 C72 1.4200 . ?
C72 C73 1.4200 . ?
C73 C74 1.4200 . ?
O6 C75 1.4200 . ?
O6 C78 1.4200 . ?
C75 C76 1.4200 . ?
C76 C77 1.4200 . ?
C77 C78 1.4200 . ?
O7 C79 1.4200 . ?
O7 C82 1.4200 . ?
C79 C80 1.4200 . ?
C80 C81 1.4200 . ?
C81 C82 1.4200 . ?
